data_2222109
loop_
_publ_author_name
'Ding, Yu-Jie'
'Xue, Zhu-Lian'
'Dong, Wen-Kui'
'Sun, Yin-Xia'
'Wu, Jian-Chao'

_publ_section_title
;
 4,4'-Dimethyl-1,1'-[ethylenedioxybis(nitrilomethylidyne)]dibenzene
;
_journal_coeditor_code NG2575
_journal_issue 6
_journal_name_full 'Acta Crystallographica Section E'
_journal_page_first o1193
_journal_paper_doi 10.1107/S1600536809015840
_journal_volume 65
_journal_year 2009
_chemical_formula_iupac 'C18 H20 N2 O2'
_chemical_formula_moiety 'C18 H20 N2 O2'
_chemical_formula_sum 'C18 H20 N2 O2'
_chemical_formula_weight 296.36
_chemical_name_systematic
;
4,4'-Dimethyl-1,1'-[ethylenedioxybis(nitrilomethylidyne)]dibenzene
;
_space_group_IT_number 14
_symmetry_cell_setting monoclinic
_symmetry_space_group_name_Hall '-P 2ybc'
_symmetry_space_group_name_H-M 'P 1 21/c 1'
_atom_sites_solution_hydrogens geom
_atom_sites_solution_primary direct
_atom_sites_solution_secondary difmap
_cell_angle_alpha 90.00
_cell_angle_beta 104.9360(10)
_cell_angle_gamma 90.00
_cell_formula_units_Z 2
_cell_length_a 13.6946(12)
_cell_length_b 4.8196(9)
_cell_length_c 12.1644(11)
_cell_measurement_reflns_used 1400
_cell_measurement_temperature 298(2)
_cell_measurement_theta_max 27.67
_cell_measurement_theta_min 3.412
_cell_volume 775.75(17)
_computing_cell_refinement 'SAINT (Siemens, 1996)'
_computing_data_collection 'SMART (Siemens, 1996)'
_computing_data_reduction 'SAINT (Siemens, 1996)'
_computing_molecular_graphics 'SHELXTL (Sheldrick, 2008)'
_computing_publication_material 'SHELXTL (Sheldrick, 2008)'
_computing_structure_refinement 'SHELXL97 (Sheldrick, 2008)'
_computing_structure_solution 'SHELXS97 (Sheldrick, 2008)'
_diffrn_ambient_temperature 298(2)
_diffrn_measured_fraction_theta_full 0.998
_diffrn_measured_fraction_theta_max 0.998
_diffrn_measurement_device_type 'Siemens SMART 1000 CCD area-detector'
_diffrn_measurement_method '\f and \w'
_diffrn_radiation_monochromator graphite
_diffrn_radiation_source 'fine-focus sealed tube'
_diffrn_radiation_type MoK\a
_diffrn_radiation_wavelength 0.71073
_diffrn_reflns_av_R_equivalents 0.0429
_diffrn_reflns_av_sigmaI/netI 0.0361
_diffrn_reflns_limit_h_max 15
_diffrn_reflns_limit_h_min -16
_diffrn_reflns_limit_k_max 5
_diffrn_reflns_limit_k_min -5
_diffrn_reflns_limit_l_max 13
_diffrn_reflns_limit_l_min -14
_diffrn_reflns_number 3790
_diffrn_reflns_theta_full 25.02
_diffrn_reflns_theta_max 25.02
_diffrn_reflns_theta_min 1.54
_exptl_absorpt_coefficient_mu 0.083
_exptl_absorpt_correction_type none
_exptl_crystal_colour colorless
_exptl_crystal_density_diffrn 1.269
_exptl_crystal_density_method 'not measured'
_exptl_crystal_description Column
_exptl_crystal_F_000 316
_exptl_crystal_size_max 0.43
_exptl_crystal_size_mid 0.20
_exptl_crystal_size_min 0.10
_refine_diff_density_max 0.233
_refine_diff_density_min -0.210
_refine_ls_extinction_method none
_refine_ls_goodness_of_fit_ref 1.030
_refine_ls_hydrogen_treatment constr
_refine_ls_matrix_type full
_refine_ls_number_parameters 100
_refine_ls_number_reflns 1370
_refine_ls_number_restraints 0
_refine_ls_restrained_S_all 1.030
_refine_ls_R_factor_all 0.0682
_refine_ls_R_factor_gt 0.0505
_refine_ls_shift/su_max 0.001
_refine_ls_shift/su_mean 0.001
_refine_ls_structure_factor_coef Fsqd
_refine_ls_weighting_details 'calc w=1/[\s^2^(Fo^2^)+(0.1037P)^2^] where P=(Fo^2^+2Fc^2^)/3'
_refine_ls_weighting_scheme calc
_refine_ls_wR_factor_gt 0.1439
_refine_ls_wR_factor_ref 0.1578
_reflns_number_gt 1012
_reflns_number_total 1370
_reflns_threshold_expression I>2\s(I)
_cod_data_source_file ng2575.cif
_cod_data_source_block I
_cod_depositor_comments
;
The following automatic conversions were performed:
'_symmetry_cell_setting' value 'Monoclinic' changed to 'monoclinic'
according to '/home/saulius/struct/CIF-dictionaries/cif_core.dic'
dictionary named 'cif_core.dic' version 2.4.1 from
2010-06-29.

'_exptl_absorpt_correction_type' value 'None' changed to
'none' according to '/home/saulius/struct/CIF-dictionaries/cif_core.dic'
dictionary named 'cif_core.dic' version 2.4.1 from 2010-06-29.

Automatic conversion script
Id: cif_fix_enum 1527 2010-12-29 10:47:43Z saulius 

The following automatic conversions were performed:

'_symmetry_cell_setting' value 'Monoclinic' changed to 'monoclinic'
according to /home/saulius/struct/CIF-dictionaries/cif_core.dic
dictionary named 'cif_core.dic' version 2.4.1 from
2010-06-29.

'_exptl_absorpt_correction_type' value 'None' changed to
'none' according to
/home/saulius/struct/CIF-dictionaries/cif_core.dic dictionary named
'cif_core.dic' version 2.4.1 from 2010-06-29.

Automatic conversion script
Id: cif_fix_values 1715 2011-07-08 13:25:40Z adriana 
;
_cod_original_sg_symbol_H-M 'P 21/c'
_cod_database_code 2222109
_cod_database_fobs_code 2222109

loop_
_symmetry_equiv_pos_as_xyz
'x, y, z'
'-x, y+1/2, -z+1/2'
'-x, -y, -z'
'x, -y-1/2, z-1/2'

loop_
_atom_site_type_symbol
_atom_site_label
_atom_site_fract_x
_atom_site_fract_y
_atom_site_fract_z
_atom_site_U_iso_or_equiv
_atom_site_adp_type
_atom_site_calc_flag
_atom_site_refinement_flags
_atom_site_occupancy
_atom_site_disorder_assembly
_atom_site_disorder_group
N N1 0.87170(11) 0.4357(3) 0.55939(12) 0.0389(4) Uani d . 1 . .
O O1 0.95570(9) 0.2523(3) 0.58336(10) 0.0424(4) Uani d . 1 . .
C C1 0.95420(13) 0.0920(4) 0.48465(15) 0.0381(5) Uani d . 1 . .
H H1A 0.9568 0.2120 0.4214 0.046 Uiso calc R 1 . .
H H1B 0.8931 -0.0187 0.4631 0.046 Uiso calc R 1 . .
C C2 0.86877(13) 0.5688(4) 0.64775(16) 0.0386(5) Uani d . 1 . .
H H2 0.9180 0.5342 0.7148 0.046 Uiso calc R 1 . .
C C3 0.79062(13) 0.7762(4) 0.64868(15) 0.0366(5) Uani d . 1 . .
C C4 0.71621(13) 0.8512(4) 0.55207(15) 0.0417(5) Uani d . 1 . .
H H4 0.7148 0.7693 0.4825 0.050 Uiso calc R 1 . .
C C5 0.64425(14) 1.0474(4) 0.55907(16) 0.0439(5) Uani d . 1 . .
H H5 0.5956 1.0971 0.4934 0.053 Uiso calc R 1 . .
C C6 0.64272(13) 1.1717(4) 0.66137(17) 0.0434(5) Uani d . 1 . .
C C7 0.71769(15) 1.0973(4) 0.75725(16) 0.0457(5) Uani d . 1 . .
H H7 0.7189 1.1784 0.8270 0.055 Uiso calc R 1 . .
C C8 0.79055(14) 0.9047(4) 0.75058(15) 0.0424(5) Uani d . 1 . .
H H8 0.8406 0.8602 0.8158 0.051 Uiso calc R 1 . .
C C9 0.56330(16) 1.3823(4) 0.6689(2) 0.0577(6) Uani d . 1 . .
H H9A 0.5911 1.5656 0.6709 0.086 Uiso calc R 1 . .
H H9B 0.5417 1.3507 0.7369 0.086 Uiso calc R 1 . .
H H9C 0.5065 1.3647 0.6038 0.086 Uiso calc R 1 . .

loop_
_atom_site_aniso_label
_atom_site_aniso_U_11
_atom_site_aniso_U_22
_atom_site_aniso_U_33
_atom_site_aniso_U_12
_atom_site_aniso_U_13
_atom_site_aniso_U_23
N1 0.0315(8) 0.0384(9) 0.0465(9) 0.0052(7) 0.0093(6) 0.0011(7)
O1 0.0343(8) 0.0455(8) 0.0446(8) 0.0100(6) 0.0052(6) -0.0053(6)
C1 0.0335(10) 0.0397(10) 0.0405(10) 0.0010(8) 0.0084(8) -0.0035(8)
C2 0.0349(10) 0.0398(11) 0.0396(10) 0.0016(8) 0.0072(8) 0.0006(8)
C3 0.0324(10) 0.0365(10) 0.0414(10) -0.0013(7) 0.0104(8) 0.0016(8)
C4 0.0393(10) 0.0446(11) 0.0415(10) -0.0007(9) 0.0108(8) -0.0032(8)
C5 0.0366(10) 0.0462(11) 0.0473(11) 0.0040(8) 0.0080(8) 0.0058(9)
C6 0.0398(11) 0.0342(10) 0.0604(12) 0.0000(9) 0.0204(9) 0.0036(9)
C7 0.0537(12) 0.0417(11) 0.0452(11) 0.0029(9) 0.0189(9) -0.0056(9)
C8 0.0452(11) 0.0419(11) 0.0388(10) 0.0018(9) 0.0085(8) 0.0006(8)
C9 0.0510(12) 0.0461(12) 0.0816(17) 0.0075(10) 0.0276(11) 0.0031(12)

loop_
_atom_type_symbol
_atom_type_description
_atom_type_scat_dispersion_real
_atom_type_scat_dispersion_imag
_atom_type_scat_source
C C 0.0033 0.0016 'International Tables Vol C Tables 4.2.6.8 and 6.1.1.4'
H H 0.0000 0.0000 'International Tables Vol C Tables 4.2.6.8 and 6.1.1.4'
O O 0.0106 0.0060 'International Tables Vol C Tables 4.2.6.8 and 6.1.1.4'
N N 0.0061 0.0033 'International Tables Vol C Tables 4.2.6.8 and 6.1.1.4'

loop_
_geom_angle_atom_site_label_1
_geom_angle_atom_site_label_2
_geom_angle_atom_site_label_3
_geom_angle_site_symmetry_1
_geom_angle_site_symmetry_3
_geom_angle
_geom_angle_publ_flag
C2 N1 O1 . . 110.10(14) ?
N1 O1 C1 . . 109.26(12) ?
O1 C1 C1 . 3_756 106.32(17) ?
O1 C1 H1A . . 110.5 ?
C1 C1 H1A 3_756 . 110.5 ?
O1 C1 H1B . . 110.5 ?
C1 C1 H1B 3_756 . 110.5 ?
H1A C1 H1B . . 108.7 ?
N1 C2 C3 . . 122.47(17) ?
N1 C2 H2 . . 118.8 ?
C3 C2 H2 . . 118.8 ?
C8 C3 C4 . . 118.06(17) ?
C8 C3 C2 . . 118.70(17) ?
C4 C3 C2 . . 123.24(17) ?
C5 C4 C3 . . 120.27(17) ?
C5 C4 H4 . . 119.9 ?
C3 C4 H4 . . 119.9 ?
C4 C5 C6 . . 121.76(17) ?
C4 C5 H5 . . 119.1 ?
C6 C5 H5 . . 119.1 ?
C5 C6 C7 . . 117.62(17) ?
C5 C6 C9 . . 121.59(19) ?
C7 C6 C9 . . 120.78(19) ?
C8 C7 C6 . . 120.92(18) ?
C8 C7 H7 . . 119.5 ?
C6 C7 H7 . . 119.5 ?
C7 C8 C3 . . 121.35(17) ?
C7 C8 H8 . . 119.3 ?
C3 C8 H8 . . 119.3 ?
C6 C9 H9A . . 109.5 ?
C6 C9 H9B . . 109.5 ?
H9A C9 H9B . . 109.5 ?
C6 C9 H9C . . 109.5 ?
H9A C9 H9C . . 109.5 ?
H9B C9 H9C . . 109.5 ?

loop_
_geom_bond_atom_site_label_1
_geom_bond_atom_site_label_2
_geom_bond_site_symmetry_2
_geom_bond_distance
_geom_bond_publ_flag
N1 C2 . 1.261(2) ?
N1 O1 . 1.4203(18) ?
O1 C1 . 1.424(2) ?
C1 C1 3_756 1.503(3) ?
C1 H1A . 0.9700 ?
C1 H1B . 0.9700 ?
C2 C3 . 1.466(2) ?
C2 H2 . 0.9300 ?
C3 C8 . 1.386(2) ?
C3 C4 . 1.390(3) ?
C4 C5 . 1.384(2) ?
C4 H4 . 0.9300 ?
C5 C6 . 1.386(3) ?
C5 H5 . 0.9300 ?
C6 C7 . 1.388(3) ?
C6 C9 . 1.508(3) ?
C7 C8 . 1.380(3) ?
C7 H7 . 0.9300 ?
C8 H8 . 0.9300 ?
C9 H9A . 0.9600 ?
C9 H9B . 0.9600 ?
C9 H9C . 0.9600 ?

loop_
_geom_hbond_atom_site_label_D
_geom_hbond_atom_site_label_H
_geom_hbond_atom_site_label_A
_geom_hbond_site_symmetry_A
_geom_hbond_distance_DH
_geom_hbond_distance_HA
_geom_hbond_distance_DA
_geom_hbond_angle_DHA
_geom_hbond_publ_flag
C9 H9A Cg1 . 0.96 2.66 3.578(2) 160.22 y

loop_
_geom_torsion_atom_site_label_1
_geom_torsion_atom_site_label_2
_geom_torsion_atom_site_label_3
_geom_torsion_atom_site_label_4
_geom_torsion_site_symmetry_1
_geom_torsion_site_symmetry_2
_geom_torsion_site_symmetry_3
_geom_torsion_site_symmetry_4
_geom_torsion
_geom_torsion_publ_flag
C2 N1 O1 C1 . . . . 176.47(14) ?
N1 O1 C1 C1 . . . 3_756 178.87(16) ?
O1 N1 C2 C3 . . . . 179.41(14) ?
N1 C2 C3 C8 . . . . 177.36(16) ?
N1 C2 C3 C4 . . . . -2.7(3) ?
C8 C3 C4 C5 . . . . -0.5(3) ?
C2 C3 C4 C5 . . . . 179.58(16) ?
C3 C4 C5 C6 . . . . -0.9(3) ?
C4 C5 C6 C7 . . . . 1.4(3) ?
C4 C5 C6 C9 . . . . -179.11(16) ?
C5 C6 C7 C8 . . . . -0.5(3) ?
C9 C6 C7 C8 . . . . -179.96(17) ?
C6 C7 C8 C3 . . . . -0.9(3) ?
C4 C3 C8 C7 . . . . 1.4(3) ?
C2 C3 C8 C7 . . . . -178.65(16) ?
